data_4118896
loop_
_publ_author_name
'Selvan Demir'
'Joseph M. Zadrozny'
'Michael Nippe'
'Jeffrey R. Long'

_publ_contact_author_address
;Department of Chemistry
University of California, Berkeley
USA
;
_publ_contact_author_email jrlong@chem.berkeley.edu
_publ_contact_author_name 'Jeffrey R. Long'
_publ_contact_author_phone 510-642-0860
_publ_section_title
;
 Exchange Coupling and Magnetic Blocking in Bipyrimidyl Radical-Bridged
 Dilanthanide Complexes
;
_journal_name_full 'Journal of the American Chemical Society'
_journal_page_first 18546
_journal_page_last 18549
_journal_paper_doi 10.1021/ja308945d
_journal_volume 134
_journal_year 2012
_chemical_formula_moiety 'C23 H35 Tb'
_chemical_formula_sum 'C23 H35 Tb'
_chemical_formula_weight 470.43
_chemical_name_common (C5Me5)2Tb(allyl)
_chemical_name_systematic
; 
 ? 
;
_space_group_IT_number 82
_symmetry_cell_setting tetragonal
_symmetry_space_group_name_Hall 'I -4'
_symmetry_space_group_name_H-M 'I -4'
_atom_sites_solution_hydrogens geom
_atom_sites_solution_primary direct
_atom_sites_solution_secondary difmap
_audit_creation_method SHELXL-97
_cell_angle_alpha 90.00
_cell_angle_beta 90.00
_cell_angle_gamma 90.00
_cell_formula_units_Z 8
_cell_length_a 22.7164(6)
_cell_length_b 22.7164(6)
_cell_length_c 8.3647(3)
_cell_measurement_reflns_used 9986
_cell_measurement_temperature 100(2)
_cell_measurement_theta_max 25.3920
_cell_measurement_theta_min 2.5360
_cell_volume 4316.5(2)
_computing_cell_refinement 'Bruker APEX2 v. 2009.1'
_computing_data_collection 'Bruker APEX2 v. 2009.1'
_computing_data_reduction 'Bruker APEX2 v. 2009.1'
_computing_molecular_graphics DIAMOND
_computing_publication_material CIFTAB
_computing_structure_refinement 'SHELXL-97 (Sheldrick, 2008)'
_computing_structure_solution 'SHELXS-97 (Sheldrick, 2008)'
_diffrn_ambient_temperature 100(2)
_diffrn_detector_area_resol_mean 8.366
_diffrn_measured_fraction_theta_full 0.999
_diffrn_measured_fraction_theta_max 0.999
_diffrn_measurement_device_type 'Bruker APEX-II CCD'
_diffrn_measurement_method '\f and \w scans'
_diffrn_radiation_monochromator 'QUAZAR multilayer mirrors'
_diffrn_radiation_source 'microfocus sealed tube'
_diffrn_radiation_type MoK\a
_diffrn_radiation_wavelength 0.71073
_diffrn_reflns_av_R_equivalents 0.0385
_diffrn_reflns_av_sigmaI/netI 0.0422
_diffrn_reflns_limit_h_max 23
_diffrn_reflns_limit_h_min -27
_diffrn_reflns_limit_k_max 27
_diffrn_reflns_limit_k_min -25
_diffrn_reflns_limit_l_max 9
_diffrn_reflns_limit_l_min -10
_diffrn_reflns_number 14317
_diffrn_reflns_theta_full 25.40
_diffrn_reflns_theta_max 25.40
_diffrn_reflns_theta_min 1.79
_exptl_absorpt_coefficient_mu 3.278
_exptl_absorpt_correction_T_max 0.5899
_exptl_absorpt_correction_T_min 0.4499
_exptl_absorpt_correction_type multi-scan
_exptl_absorpt_process_details SADABS
_exptl_crystal_colour yellow
_exptl_crystal_density_diffrn 1.448
_exptl_crystal_description plate
_exptl_crystal_F_000 1904
_exptl_crystal_size_max 0.29
_exptl_crystal_size_mid 0.20
_exptl_crystal_size_min 0.18
_refine_diff_density_max 1.922
_refine_diff_density_min -0.691
_refine_diff_density_rms 0.095
_refine_ls_abs_structure_details 'Flack H D (1983), Acta Cryst. A39, 876-881'
_refine_ls_abs_structure_Flack -0.01(2)
_refine_ls_extinction_method none
_refine_ls_goodness_of_fit_ref 0.705
_refine_ls_hydrogen_treatment constr
_refine_ls_matrix_type full
_refine_ls_number_parameters 227
_refine_ls_number_reflns 3963
_refine_ls_number_restraints 0
_refine_ls_restrained_S_all 0.705
_refine_ls_R_factor_all 0.0316
_refine_ls_R_factor_gt 0.0276
_refine_ls_shift/su_max 0.034
_refine_ls_shift/su_mean 0.001
_refine_ls_structure_factor_coef Fsqd
_refine_ls_weighting_details 'calc w=1/[\s^2^(Fo^2^)+(0.1000P)^2^+0.0000P] where P=(Fo^2^+2Fc^2^)/3'
_refine_ls_weighting_scheme calc
_refine_ls_wR_factor_gt 0.0822
_refine_ls_wR_factor_ref 0.0872
_reflns_number_gt 3708
_reflns_number_total 3963
_reflns_threshold_expression >2sigma(I)
_cod_data_source_file ja308945d_si_004.cif
_cod_data_source_block (C5Me5)2Tb(allyl)
_cod_database_code 4118896

loop_
_symmetry_equiv_pos_as_xyz
'x, y, z'
'y, -x, -z'
'-x, -y, z'
'-y, x, -z'
'x+1/2, y+1/2, z+1/2'
'y+1/2, -x+1/2, -z+1/2'
'-x+1/2, -y+1/2, z+1/2'
'-y+1/2, x+1/2, -z+1/2'

loop_
_atom_site_label
_atom_site_type_symbol
_atom_site_fract_x
_atom_site_fract_y
_atom_site_fract_z
_atom_site_U_iso_or_equiv
_atom_site_adp_type
_atom_site_occupancy
_atom_site_symmetry_multiplicity
_atom_site_calc_flag
_atom_site_refinement_flags
Tb1 Tb 0.755658(11) 0.056928(11) 0.31554(3) 0.01606(10) Uani 1 1 d .
C1 C 0.6820(2) 0.1472(2) 0.3213(9) 0.0187(12) Uani 1 1 d .
C2 C 0.6805(2) 0.1252(2) 0.1647(7) 0.0175(12) Uani 1 1 d .
C3 C 0.6520(2) 0.0690(3) 0.1668(8) 0.0177(12) Uani 1 1 d .
C4 C 0.6365(3) 0.0568(3) 0.3267(9) 0.0218(13) Uani 1 1 d .
C5 C 0.6553(3) 0.1043(3) 0.4237(8) 0.0200(13) Uani 1 1 d .
C6 C 0.6976(3) 0.2094(3) 0.3713(8) 0.0202(13) Uani 1 1 d .
H6A H 0.7174 0.2085 0.4754 0.030 Uiso 1 1 calc R
H6B H 0.6615 0.2329 0.3795 0.030 Uiso 1 1 calc R
H6C H 0.7238 0.2269 0.2916 0.030 Uiso 1 1 calc R
C7 C 0.7020(3) 0.1557(3) 0.0139(7) 0.0257(14) Uani 1 1 d .
H7A H 0.7304 0.1863 0.0423 0.039 Uiso 1 1 calc R
H7B H 0.6684 0.1735 -0.0416 0.039 Uiso 1 1 calc R
H7C H 0.7208 0.1267 -0.0564 0.039 Uiso 1 1 calc R
C8 C 0.6349(3) 0.0341(3) 0.0210(8) 0.0263(15) Uani 1 1 d .
H8A H 0.6682 0.0325 -0.0532 0.040 Uiso 1 1 calc R
H8B H 0.6013 0.0531 -0.0316 0.040 Uiso 1 1 calc R
H8C H 0.6240 -0.0059 0.0529 0.040 Uiso 1 1 calc R
C9 C 0.6006(3) 0.0054(3) 0.3869(9) 0.0262(15) Uani 1 1 d .
H9A H 0.5597 0.0178 0.4025 0.039 Uiso 1 1 calc R
H9B H 0.6169 -0.0083 0.4889 0.039 Uiso 1 1 calc R
H9C H 0.6021 -0.0267 0.3086 0.039 Uiso 1 1 calc R
C10 C 0.6444(3) 0.1114(3) 0.6004(8) 0.0270(15) Uani 1 1 d .
H10A H 0.6615 0.0780 0.6580 0.041 Uiso 1 1 calc R
H10B H 0.6019 0.1128 0.6203 0.041 Uiso 1 1 calc R
H10C H 0.6626 0.1480 0.6377 0.041 Uiso 1 1 calc R
C11 C 0.8456(2) 0.1333(2) 0.3388(8) 0.0157(12) Uani 1 1 d .
C12 C 0.8309(3) 0.1167(3) 0.4994(7) 0.0177(12) Uani 1 1 d .
C13 C 0.8458(3) 0.0564(3) 0.5165(7) 0.0177(13) Uani 1 1 d .
C14 C 0.8707(3) 0.0357(3) 0.3735(8) 0.0201(13) Uani 1 1 d .
C15 C 0.8696(3) 0.0834(3) 0.2625(7) 0.0176(12) Uani 1 1 d .
C16 C 0.8462(3) 0.1943(3) 0.2693(8) 0.0280(15) Uani 1 1 d .
H16A H 0.8250 0.1943 0.1673 0.042 Uiso 1 1 calc R
H16B H 0.8870 0.2068 0.2517 0.042 Uiso 1 1 calc R
H16C H 0.8270 0.2215 0.3437 0.042 Uiso 1 1 calc R
C17 C 0.8129(3) 0.1569(3) 0.6336(8) 0.0274(15) Uani 1 1 d .
H17A H 0.8108 0.1975 0.5941 0.041 Uiso 1 1 calc R
H17B H 0.8420 0.1545 0.7199 0.041 Uiso 1 1 calc R
H17C H 0.7743 0.1450 0.6742 0.041 Uiso 1 1 calc R
C18 C 0.8419(3) 0.0225(3) 0.6725(10) 0.0328(16) Uani 1 1 d .
H18A H 0.8026 0.0277 0.7189 0.049 Uiso 1 1 calc R
H18B H 0.8716 0.0373 0.7473 0.049 Uiso 1 1 calc R
H18C H 0.8489 -0.0194 0.6521 0.049 Uiso 1 1 calc R
C19 C 0.9018(3) -0.0224(3) 0.3482(9) 0.0290(16) Uani 1 1 d .
H19A H 0.8851 -0.0521 0.4200 0.043 Uiso 1 1 calc R
H19B H 0.9439 -0.0177 0.3712 0.043 Uiso 1 1 calc R
H19C H 0.8967 -0.0350 0.2370 0.043 Uiso 1 1 calc R
C20 C 0.8945(3) 0.0821(3) 0.0968(8) 0.0296(15) Uani 1 1 d .
H20A H 0.8875 0.0433 0.0491 0.044 Uiso 1 1 calc R
H20B H 0.9369 0.0897 0.1011 0.044 Uiso 1 1 calc R
H20C H 0.8753 0.1124 0.0317 0.044 Uiso 1 1 calc R
C21 C 0.7694(3) -0.0294(3) 0.1147(10) 0.0338(18) Uani 1 1 d .
H21A H 0.7516 -0.0237 0.0078 0.041 Uiso 1 1 calc R
H21B H 0.8094 -0.0466 0.1097 0.041 Uiso 1 1 calc R
C22 C 0.7326(3) -0.0521(3) 0.2313(11) 0.033(2) Uani 1 1 d .
H22 H 0.6912 -0.0606 0.1980 0.040 Uiso 1 1 calc R
C23 C 0.7440(3) -0.0534(3) 0.3946(13) 0.034(2) Uani 1 1 d .
H23A H 0.7805 -0.0738 0.4272 0.041 Uiso 1 1 calc R
H23B H 0.7100 -0.0628 0.4642 0.041 Uiso 1 1 calc R

loop_
_atom_site_aniso_label
_atom_site_aniso_U_11
_atom_site_aniso_U_22
_atom_site_aniso_U_33
_atom_site_aniso_U_23
_atom_site_aniso_U_13
_atom_site_aniso_U_12
Tb1 0.01542(15) 0.01151(15) 0.02123(15) -0.00080(11) -0.00446(11) -0.00047(11)
C1 0.018(3) 0.017(3) 0.021(3) -0.001(3) -0.005(3) 0.002(2)
C2 0.020(3) 0.015(3) 0.017(3) 0.001(2) -0.008(2) 0.005(2)
C3 0.014(3) 0.022(3) 0.018(3) -0.001(3) -0.002(2) 0.005(2)
C4 0.022(3) 0.022(3) 0.022(3) 0.000(3) -0.002(3) -0.002(2)
C5 0.018(3) 0.024(3) 0.018(3) -0.002(3) -0.002(2) 0.001(2)
C6 0.026(3) 0.011(3) 0.023(3) -0.001(2) -0.005(2) -0.002(2)
C7 0.031(4) 0.029(4) 0.017(3) 0.005(3) -0.008(3) -0.003(3)
C8 0.031(4) 0.028(4) 0.020(4) -0.007(3) -0.010(3) 0.002(3)
C9 0.020(3) 0.025(3) 0.034(4) 0.003(3) -0.002(3) -0.011(3)
C10 0.033(4) 0.030(4) 0.018(3) -0.001(3) 0.003(3) 0.000(3)
C11 0.014(3) 0.015(3) 0.018(3) -0.001(2) -0.001(2) -0.006(2)
C12 0.016(3) 0.014(3) 0.023(3) -0.005(2) 0.002(2) -0.008(2)
C13 0.019(3) 0.014(3) 0.020(3) 0.004(2) -0.004(2) -0.002(2)
C14 0.017(3) 0.015(3) 0.028(3) -0.005(2) -0.002(2) -0.004(2)
C15 0.017(3) 0.017(3) 0.019(3) -0.002(2) -0.002(2) -0.003(2)
C16 0.025(3) 0.024(3) 0.035(4) 0.007(3) -0.002(3) -0.009(3)
C17 0.025(3) 0.028(3) 0.029(4) -0.010(3) 0.002(3) 0.005(3)
C18 0.033(4) 0.035(4) 0.031(4) 0.015(3) -0.007(3) -0.007(3)
C19 0.022(3) 0.024(3) 0.041(5) -0.003(3) -0.007(3) 0.005(3)
C20 0.027(4) 0.038(4) 0.024(4) -0.013(3) 0.007(3) -0.003(3)
C21 0.028(4) 0.031(4) 0.043(4) -0.021(3) -0.006(3) 0.007(3)
C22 0.027(4) 0.010(3) 0.062(6) -0.009(3) -0.011(4) 0.002(3)
C23 0.024(4) 0.016(3) 0.063(6) 0.006(3) 0.001(3) 0.001(3)

loop_
_atom_type_symbol
_atom_type_description
_atom_type_scat_dispersion_real
_atom_type_scat_dispersion_imag
_atom_type_scat_source
C C 0.0033 0.0016 'International Tables Vol C Tables 4.2.6.8 and 6.1.1.4'
H H 0.0000 0.0000 'International Tables Vol C Tables 4.2.6.8 and 6.1.1.4'
Tb Tb -0.1723 4.1537 'International Tables Vol C Tables 4.2.6.8 and 6.1.1.4'

loop_
_geom_angle_atom_site_label_1
_geom_angle_atom_site_label_2
_geom_angle_atom_site_label_3
_geom_angle
C21 Tb1 C23 56.7(3)
C21 Tb1 C22 30.7(3)
C23 Tb1 C22 30.8(3)
C21 Tb1 C2 102.3(2)
C23 Tb1 C2 128.6(2)
C22 Tb1 C2 107.3(2)
C21 Tb1 C1 132.2(2)
C23 Tb1 C1 132.6(2)
C22 Tb1 C1 127.5(2)
C2 Tb1 C1 30.8(2)
C21 Tb1 C13 108.2(2)
C23 Tb1 C13 85.0(2)
C22 Tb1 C13 108.7(2)
C2 Tb1 C13 144.00(18)
C1 Tb1 C13 118.74(19)
C21 Tb1 C12 132.7(2)
C23 Tb1 C12 114.1(2)
C22 Tb1 C12 139.6(2)
C2 Tb1 C12 113.07(18)
C1 Tb1 C12 90.02(18)
C13 Tb1 C12 30.92(18)
C21 Tb1 C3 83.3(2)
C23 Tb1 C3 97.3(2)
C22 Tb1 C3 78.3(2)
C2 Tb1 C3 31.31(18)
C1 Tb1 C3 51.19(19)
C13 Tb1 C3 167.21(19)
C12 Tb1 C3 141.14(18)
C21 Tb1 C5 128.6(2)
C23 Tb1 C5 102.4(2)
C22 Tb1 C5 107.4(2)
C2 Tb1 C5 51.14(19)
C1 Tb1 C5 31.21(19)
C13 Tb1 C5 116.46(19)
C12 Tb1 C5 98.39(18)
C3 Tb1 C5 50.76(19)
C21 Tb1 C11 116.2(2)
C23 Tb1 C11 132.8(2)
C22 Tb1 C11 141.2(2)
C2 Tb1 C11 98.46(18)
C1 Tb1 C11 88.80(18)
C13 Tb1 C11 50.91(19)
C12 Tb1 C11 31.08(18)
C3 Tb1 C11 129.51(18)
C5 Tb1 C11 111.31(19)
C21 Tb1 C15 86.9(2)
C23 Tb1 C15 110.7(2)
C22 Tb1 C15 111.0(2)
C2 Tb1 C15 114.40(19)
C1 Tb1 C15 115.94(18)
C13 Tb1 C15 50.41(19)
C12 Tb1 C15 50.69(18)
C3 Tb1 C15 138.22(19)
C5 Tb1 C15 141.62(18)
C11 Tb1 C15 30.40(18)
C21 Tb1 C14 82.2(2)
C23 Tb1 C14 83.2(2)
C22 Tb1 C14 94.2(2)
C2 Tb1 C14 145.03(19)
C1 Tb1 C14 138.27(18)
C13 Tb1 C14 30.39(19)
C12 Tb1 C14 50.80(18)
C3 Tb1 C14 162.28(19)
C5 Tb1 C14 146.55(18)
C11 Tb1 C14 50.70(18)
C15 Tb1 C14 30.66(19)
C2 C1 C5 107.8(5)
C2 C1 C6 126.6(6)
C5 C1 C6 124.6(6)
C2 C1 Tb1 73.9(3)
C5 C1 Tb1 75.6(3)
C6 C1 Tb1 125.5(4)
C1 C2 C3 108.5(5)
C1 C2 C7 127.3(5)
C3 C2 C7 124.1(6)
C1 C2 Tb1 75.3(3)
C3 C2 Tb1 76.2(3)
C7 C2 Tb1 117.3(4)
C4 C3 C2 107.5(5)
C4 C3 C8 126.8(6)
C2 C3 C8 125.2(6)
C4 C3 Tb1 76.1(3)
C2 C3 Tb1 72.5(3)
C8 C3 Tb1 123.3(4)
C3 C4 C5 108.5(5)
C3 C4 C9 127.1(6)
C5 C4 C9 124.1(7)
C3 C4 Tb1 73.6(3)
C5 C4 Tb1 73.5(3)
C9 C4 Tb1 123.4(4)
C4 C5 C1 107.7(6)
C4 C5 C10 126.4(6)
C1 C5 C10 125.7(6)
C4 C5 Tb1 76.0(4)
C1 C5 Tb1 73.2(3)
C10 C5 Tb1 121.0(4)
C1 C6 H6A 109.5
C1 C6 H6B 109.5
H6A C6 H6B 109.5
C1 C6 H6C 109.5
H6A C6 H6C 109.5
H6B C6 H6C 109.5
C2 C7 H7A 109.5
C2 C7 H7B 109.5
H7A C7 H7B 109.5
C2 C7 H7C 109.5
H7A C7 H7C 109.5
H7B C7 H7C 109.5
C3 C8 H8A 109.5
C3 C8 H8B 109.5
H8A C8 H8B 109.5
C3 C8 H8C 109.5
H8A C8 H8C 109.5
H8B C8 H8C 109.5
C4 C9 H9A 109.5
C4 C9 H9B 109.5
H9A C9 H9B 109.5
C4 C9 H9C 109.5
H9A C9 H9C 109.5
H9B C9 H9C 109.5
C5 C10 H10A 109.5
C5 C10 H10B 109.5
H10A C10 H10B 109.5
C5 C10 H10C 109.5
H10A C10 H10C 109.5
H10B C10 H10C 109.5
C15 C11 C12 107.5(5)
C15 C11 C16 124.3(6)
C12 C11 C16 127.4(6)
C15 C11 Tb1 75.0(3)
C12 C11 Tb1 73.8(3)
C16 C11 Tb1 125.0(4)
C13 C12 C11 107.0(5)
C13 C12 C17 125.2(6)
C11 C12 C17 127.0(6)
C13 C12 Tb1 73.8(3)
C11 C12 Tb1 75.2(3)
C17 C12 Tb1 124.4(4)
C14 C13 C12 109.5(5)
C14 C13 C18 126.0(6)
C12 C13 C18 124.2(6)
C14 C13 Tb1 76.8(4)
C12 C13 Tb1 75.3(3)
C18 C13 Tb1 120.1(4)
C13 C14 C15 107.1(5)
C13 C14 C19 126.8(6)
C15 C14 C19 125.4(6)
C13 C14 Tb1 72.8(3)
C15 C14 Tb1 74.4(4)
C19 C14 Tb1 125.6(4)
C11 C15 C14 108.8(5)
C11 C15 C20 125.4(6)
C14 C15 C20 125.5(6)
C11 C15 Tb1 74.6(3)
C14 C15 Tb1 75.0(4)
C20 C15 Tb1 120.7(4)
C11 C16 H16A 109.5
C11 C16 H16B 109.5
H16A C16 H16B 109.5
C11 C16 H16C 109.5
H16A C16 H16C 109.5
H16B C16 H16C 109.5
C12 C17 H17A 109.5
C12 C17 H17B 109.5
H17A C17 H17B 109.5
C12 C17 H17C 109.5
H17A C17 H17C 109.5
H17B C17 H17C 109.5
C13 C18 H18A 109.5
C13 C18 H18B 109.5
H18A C18 H18B 109.5
C13 C18 H18C 109.5
H18A C18 H18C 109.5
H18B C18 H18C 109.5
C14 C19 H19A 109.5
C14 C19 H19B 109.5
H19A C19 H19B 109.5
C14 C19 H19C 109.5
H19A C19 H19C 109.5
H19B C19 H19C 109.5
C15 C20 H20A 109.5
C15 C20 H20B 109.5
H20A C20 H20B 109.5
C15 C20 H20C 109.5
H20A C20 H20C 109.5
H20B C20 H20C 109.5
C22 C21 Tb1 75.7(4)
C22 C21 H21A 115.9
Tb1 C21 H21A 115.9
C22 C21 H21B 115.9
Tb1 C21 H21B 115.9
H21A C21 H21B 112.9
C21 C22 C23 125.9(7)
C21 C22 Tb1 73.6(4)
C23 C22 Tb1 73.7(4)
C21 C22 H22 116.4
C23 C22 H22 116.4
Tb1 C22 H22 116.4
C22 C23 Tb1 75.5(4)
C22 C23 H23A 115.9
Tb1 C23 H23A 115.9
C22 C23 H23B 115.9
Tb1 C23 H23B 115.9
H23A C23 H23B 112.9

loop_
_geom_bond_atom_site_label_1
_geom_bond_atom_site_label_2
_geom_bond_distance
Tb1 C21 2.601(7)
Tb1 C23 2.604(7)
Tb1 C22 2.628(6)
Tb1 C2 2.629(5)
Tb1 C1 2.646(6)
Tb1 C13 2.650(6)
Tb1 C12 2.670(6)
Tb1 C3 2.677(6)
Tb1 C5 2.678(6)
Tb1 C11 2.688(5)
Tb1 C15 2.694(6)
Tb1 C14 2.702(6)
C1 C2 1.401(9)
C1 C5 1.433(9)
C1 C6 1.515(8)
C2 C3 1.433(8)
C2 C7 1.519(9)
C3 C4 1.411(10)
C3 C8 1.505(9)
C4 C5 1.417(9)
C4 C9 1.510(8)
C5 C10 1.507(9)
C6 H6A 0.9800
C6 H6B 0.9800
C6 H6C 0.9800
C7 H7A 0.9800
C7 H7B 0.9800
C7 H7C 0.9800
C8 H8A 0.9800
C8 H8B 0.9800
C8 H8C 0.9800
C9 H9A 0.9800
C9 H9B 0.9800
C9 H9C 0.9800
C10 H10A 0.9800
C10 H10B 0.9800
C10 H10C 0.9800
C11 C15 1.411(8)
C11 C12 1.436(9)
C11 C16 1.502(8)
C12 C13 1.419(8)
C12 C17 1.504(8)
C13 C14 1.404(9)
C13 C18 1.517(9)
C14 C15 1.426(9)
C14 C19 1.513(9)
C15 C20 1.497(9)
C16 H16A 0.9800
C16 H16B 0.9800
C16 H16C 0.9800
C17 H17A 0.9800
C17 H17B 0.9800
C17 H17C 0.9800
C18 H18A 0.9800
C18 H18B 0.9800
C18 H18C 0.9800
C19 H19A 0.9800
C19 H19B 0.9800
C19 H19C 0.9800
C20 H20A 0.9800
C20 H20B 0.9800
C20 H20C 0.9800
C21 C22 1.385(12)
C21 H21A 0.9900
C21 H21B 0.9900
C22 C23 1.390(12)
C22 H22 1.0000
C23 H23A 0.9900
C23 H23B 0.9900

loop_
_geom_torsion_atom_site_label_1
_geom_torsion_atom_site_label_2
_geom_torsion_atom_site_label_3
_geom_torsion_atom_site_label_4
_geom_torsion
C21 Tb1 C1 C2 -16.5(5)
C23 Tb1 C1 C2 -96.5(5)
C22 Tb1 C1 C2 -56.4(5)
C13 Tb1 C1 C2 151.9(3)
C12 Tb1 C1 C2 139.9(4)
C3 Tb1 C1 C2 -37.6(3)
C5 Tb1 C1 C2 -113.8(5)
C11 Tb1 C1 C2 108.8(4)
C15 Tb1 C1 C2 94.7(4)
C14 Tb1 C1 C2 121.6(4)
C21 Tb1 C1 C5 97.3(5)
C23 Tb1 C1 C5 17.3(6)
C22 Tb1 C1 C5 57.4(5)
C2 Tb1 C1 C5 113.8(5)
C13 Tb1 C1 C5 -94.3(4)
C12 Tb1 C1 C5 -106.3(4)
C3 Tb1 C1 C5 76.2(4)
C11 Tb1 C1 C5 -137.4(4)
C15 Tb1 C1 C5 -151.5(3)
C14 Tb1 C1 C5 -124.6(4)
C21 Tb1 C1 C6 -140.2(5)
C23 Tb1 C1 C6 139.7(5)
C22 Tb1 C1 C6 179.9(5)
C2 Tb1 C1 C6 -123.8(7)
C13 Tb1 C1 C6 28.1(6)
C12 Tb1 C1 C6 16.1(6)
C3 Tb1 C1 C6 -161.4(7)
C5 Tb1 C1 C6 122.4(8)
C11 Tb1 C1 C6 -14.9(5)
C15 Tb1 C1 C6 -29.1(6)
C14 Tb1 C1 C6 -2.2(7)
C5 C1 C2 C3 1.0(6)
C6 C1 C2 C3 -167.8(5)
Tb1 C1 C2 C3 69.6(4)
C5 C1 C2 C7 178.0(6)
C6 C1 C2 C7 9.2(10)
Tb1 C1 C2 C7 -113.4(6)
C5 C1 C2 Tb1 -68.6(4)
C6 C1 C2 Tb1 122.5(6)
C21 Tb1 C2 C1 167.6(4)
C23 Tb1 C2 C1 110.6(4)
C22 Tb1 C2 C1 136.2(4)
C13 Tb1 C2 C1 -44.7(5)
C12 Tb1 C2 C1 -44.5(4)
C3 Tb1 C2 C1 113.7(5)
C5 Tb1 C2 C1 37.5(3)
C11 Tb1 C2 C1 -73.1(4)
C15 Tb1 C2 C1 -100.2(4)
C14 Tb1 C2 C1 -98.3(4)
C21 Tb1 C2 C3 53.9(4)
C23 Tb1 C2 C3 -3.1(5)
C22 Tb1 C2 C3 22.5(4)
C1 Tb1 C2 C3 -113.7(5)
C13 Tb1 C2 C3 -158.4(4)
C12 Tb1 C2 C3 -158.2(3)
C5 Tb1 C2 C3 -76.2(4)
C11 Tb1 C2 C3 173.2(4)
C15 Tb1 C2 C3 146.1(3)
C14 Tb1 C2 C3 148.0(4)
C21 Tb1 C2 C7 -67.6(5)
C23 Tb1 C2 C7 -124.6(5)
C22 Tb1 C2 C7 -99.0(5)
C1 Tb1 C2 C7 124.8(6)
C13 Tb1 C2 C7 80.1(5)
C12 Tb1 C2 C7 80.3(4)
C3 Tb1 C2 C7 -121.5(6)
C5 Tb1 C2 C7 162.3(5)
C11 Tb1 C2 C7 51.7(5)
C15 Tb1 C2 C7 24.6(5)
C14 Tb1 C2 C7 26.4(6)
C1 C2 C3 C4 -0.3(6)
C7 C2 C3 C4 -177.5(6)
Tb1 C2 C3 C4 68.7(4)
C1 C2 C3 C8 172.1(6)
C7 C2 C3 C8 -5.0(9)
Tb1 C2 C3 C8 -118.9(6)
C1 C2 C3 Tb1 -69.0(4)
C7 C2 C3 Tb1 113.9(6)
C21 Tb1 C3 C4 118.9(4)
C23 Tb1 C3 C4 63.8(4)
C22 Tb1 C3 C4 88.2(4)
C2 Tb1 C3 C4 -113.7(5)
C1 Tb1 C3 C4 -76.7(4)
C13 Tb1 C3 C4 -35.9(10)
C12 Tb1 C3 C4 -80.7(4)
C5 Tb1 C3 C4 -36.2(3)
C11 Tb1 C3 C4 -122.5(4)
C15 Tb1 C3 C4 -163.4(3)
C14 Tb1 C3 C4 154.2(6)
C21 Tb1 C3 C2 -127.4(4)
C23 Tb1 C3 C2 177.5(4)
C22 Tb1 C3 C2 -158.1(4)
C1 Tb1 C3 C2 37.0(4)
C13 Tb1 C3 C2 77.9(9)
C12 Tb1 C3 C2 33.0(5)
C5 Tb1 C3 C2 77.5(4)
C11 Tb1 C3 C2 -8.7(5)
C15 Tb1 C3 C2 -49.7(5)
C14 Tb1 C3 C2 -92.0(7)
C21 Tb1 C3 C8 -6.3(5)
C23 Tb1 C3 C8 -61.4(5)
C22 Tb1 C3 C8 -37.0(5)
C2 Tb1 C3 C8 121.1(7)
C1 Tb1 C3 C8 158.1(6)
C13 Tb1 C3 C8 -161.1(7)
C12 Tb1 C3 C8 154.1(5)
C5 Tb1 C3 C8 -161.4(6)
C11 Tb1 C3 C8 112.3(5)
C15 Tb1 C3 C8 71.4(6)
C14 Tb1 C3 C8 29.1(9)
C2 C3 C4 C5 -0.5(6)
C8 C3 C4 C5 -172.8(6)
Tb1 C3 C4 C5 65.8(4)
C2 C3 C4 C9 173.9(6)
C8 C3 C4 C9 1.6(10)
Tb1 C3 C4 C9 -119.8(6)
C2 C3 C4 Tb1 -66.3(4)
C8 C3 C4 Tb1 121.5(6)
C21 Tb1 C4 C3 -61.4(4)
C23 Tb1 C4 C3 -116.4(4)
C22 Tb1 C4 C3 -85.6(4)
C2 Tb1 C4 C3 37.9(3)
C1 Tb1 C4 C3 77.9(4)
C13 Tb1 C4 C3 168.7(3)
C12 Tb1 C4 C3 127.9(4)
C5 Tb1 C4 C3 115.6(5)
C11 Tb1 C4 C3 86.9(4)
C15 Tb1 C4 C3 47.5(9)
C14 Tb1 C4 C3 -151.6(6)
C21 Tb1 C4 C5 -177.1(4)
C23 Tb1 C4 C5 128.0(4)
C22 Tb1 C4 C5 158.8(4)
C2 Tb1 C4 C5 -77.8(4)
C1 Tb1 C4 C5 -37.7(4)
C13 Tb1 C4 C5 53.1(5)
C12 Tb1 C4 C5 12.2(5)
C3 Tb1 C4 C5 -115.6(5)
C11 Tb1 C4 C5 -28.8(6)
C15 Tb1 C4 C5 -68.1(9)
C14 Tb1 C4 C5 92.7(7)
C21 Tb1 C4 C9 62.6(6)
C23 Tb1 C4 C9 7.6(6)
C22 Tb1 C4 C9 38.4(6)
C2 Tb1 C4 C9 161.9(7)
C1 Tb1 C4 C9 -158.1(7)
C13 Tb1 C4 C9 -67.3(6)
C12 Tb1 C4 C9 -108.1(5)
C3 Tb1 C4 C9 124.0(7)
C5 Tb1 C4 C9 -120.4(8)
C11 Tb1 C4 C9 -149.1(5)
C15 Tb1 C4 C9 171.5(6)
C14 Tb1 C4 C9 -27.6(11)
C3 C4 C5 C1 1.1(7)
C9 C4 C5 C1 -173.5(6)
Tb1 C4 C5 C1 66.9(4)
C3 C4 C5 C10 175.8(6)
C9 C4 C5 C10 1.2(10)
Tb1 C4 C5 C10 -118.4(6)
C3 C4 C5 Tb1 -65.8(4)
C9 C4 C5 Tb1 119.6(6)
C2 C1 C5 C4 -1.3(6)
C6 C1 C5 C4 167.8(5)
Tb1 C1 C5 C4 -68.8(4)
C2 C1 C5 C10 -176.1(6)
C6 C1 C5 C10 -7.0(9)
Tb1 C1 C5 C10 116.4(6)
C2 C1 C5 Tb1 67.5(4)
C6 C1 C5 Tb1 -123.4(6)
C21 Tb1 C5 C4 3.7(5)
C23 Tb1 C5 C4 -53.3(4)
C22 Tb1 C5 C4 -21.8(4)
C2 Tb1 C5 C4 76.7(4)
C1 Tb1 C5 C4 113.7(6)
C13 Tb1 C5 C4 -143.9(4)
C12 Tb1 C5 C4 -170.3(4)
C3 Tb1 C5 C4 36.1(4)
C11 Tb1 C5 C4 160.3(4)
C15 Tb1 C5 C4 157.4(4)
C14 Tb1 C5 C4 -149.7(4)
C21 Tb1 C5 C1 -110.0(4)
C23 Tb1 C5 C1 -167.0(4)
C22 Tb1 C5 C1 -135.5(4)
C2 Tb1 C5 C1 -37.0(4)
C13 Tb1 C5 C1 102.4(4)
C12 Tb1 C5 C1 75.9(4)
C3 Tb1 C5 C1 -77.7(4)
C11 Tb1 C5 C1 46.6(4)
C15 Tb1 C5 C1 43.6(5)
C14 Tb1 C5 C1 96.6(5)
C21 Tb1 C5 C10 128.0(5)
C23 Tb1 C5 C10 71.0(6)
C22 Tb1 C5 C10 102.5(6)
C2 Tb1 C5 C10 -159.0(6)
C1 Tb1 C5 C10 -122.0(7)
C13 Tb1 C5 C10 -19.6(6)
C12 Tb1 C5 C10 -46.1(5)
C3 Tb1 C5 C10 160.3(6)
C11 Tb1 C5 C10 -75.4(5)
C15 Tb1 C5 C10 -78.4(6)
C14 Tb1 C5 C10 -25.4(7)
C21 Tb1 C11 C15 -16.6(4)
C23 Tb1 C11 C15 51.2(5)
C22 Tb1 C11 C15 6.9(6)
C2 Tb1 C11 C15 -124.9(4)
C1 Tb1 C11 C15 -154.2(4)
C13 Tb1 C11 C15 76.2(4)
C12 Tb1 C11 C15 113.7(5)
C3 Tb1 C11 C15 -120.3(4)
C5 Tb1 C11 C15 -176.4(3)
C14 Tb1 C11 C15 36.7(3)
C21 Tb1 C11 C12 -130.4(4)
C23 Tb1 C11 C12 -62.6(5)
C22 Tb1 C11 C12 -106.8(5)
C2 Tb1 C11 C12 121.4(4)
C1 Tb1 C11 C12 92.0(4)
C13 Tb1 C11 C12 -37.5(3)
C3 Tb1 C11 C12 126.0(4)
C5 Tb1 C11 C12 69.9(4)
C15 Tb1 C11 C12 -113.7(5)
C14 Tb1 C11 C12 -77.0(4)
C21 Tb1 C11 C16 105.0(5)
C23 Tb1 C11 C16 172.9(5)
C22 Tb1 C11 C16 128.6(6)
C2 Tb1 C11 C16 -3.2(5)
C1 Tb1 C11 C16 -32.6(5)
C13 Tb1 C11 C16 -162.1(6)
C12 Tb1 C11 C16 -124.6(7)
C3 Tb1 C11 C16 1.4(6)
C5 Tb1 C11 C16 -54.7(6)
C15 Tb1 C11 C16 121.7(7)
C14 Tb1 C11 C16 158.4(6)
C15 C11 C12 C13 -0.6(6)
C16 C11 C12 C13 -170.6(6)
Tb1 C11 C12 C13 67.5(4)
C15 C11 C12 C17 169.8(6)
C16 C11 C12 C17 -0.2(10)
Tb1 C11 C12 C17 -122.2(6)
C15 C11 C12 Tb1 -68.0(4)
C16 C11 C12 Tb1 122.0(6)
C21 Tb1 C12 C13 -44.6(5)
C23 Tb1 C12 C13 21.4(4)
C22 Tb1 C12 C13 -0.7(5)
C2 Tb1 C12 C13 -179.7(3)
C1 Tb1 C12 C13 159.2(4)
C3 Tb1 C12 C13 162.3(3)
C5 Tb1 C12 C13 129.1(4)
C11 Tb1 C12 C13 -113.1(5)
C15 Tb1 C12 C13 -76.4(4)
C14 Tb1 C12 C13 -36.4(4)
C21 Tb1 C12 C11 68.5(5)
C23 Tb1 C12 C11 134.5(4)
C22 Tb1 C12 C11 112.4(4)
C2 Tb1 C12 C11 -66.6(4)
C1 Tb1 C12 C11 -87.6(4)
C13 Tb1 C12 C11 113.1(5)
C3 Tb1 C12 C11 -84.6(4)
C5 Tb1 C12 C11 -117.8(4)
C15 Tb1 C12 C11 36.8(3)
C14 Tb1 C12 C11 76.7(4)
C21 Tb1 C12 C17 -166.6(5)
C23 Tb1 C12 C17 -100.5(5)
C22 Tb1 C12 C17 -122.7(6)
C2 Tb1 C12 C17 58.3(5)
C1 Tb1 C12 C17 37.3(5)
C13 Tb1 C12 C17 -121.9(7)
C3 Tb1 C12 C17 40.4(6)
C5 Tb1 C12 C17 7.1(5)
C11 Tb1 C12 C17 124.9(7)
C15 Tb1 C12 C17 161.7(6)
C14 Tb1 C12 C17 -158.4(6)
C11 C12 C13 C14 1.6(7)
C17 C12 C13 C14 -169.0(6)
Tb1 C12 C13 C14 70.0(4)
C11 C12 C13 C18 174.9(6)
C17 C12 C13 C18 4.3(10)
Tb1 C12 C13 C18 -116.7(6)
C11 C12 C13 Tb1 -68.4(4)
C17 C12 C13 Tb1 121.0(6)
C21 Tb1 C13 C14 32.5(4)
C23 Tb1 C13 C14 85.0(4)
C22 Tb1 C13 C14 65.0(4)
C2 Tb1 C13 C14 -114.1(4)
C1 Tb1 C13 C14 -138.4(4)
C12 Tb1 C13 C14 -114.5(5)
C3 Tb1 C13 C14 -173.9(7)
C5 Tb1 C13 C14 -173.6(3)
C11 Tb1 C13 C14 -76.8(4)
C15 Tb1 C13 C14 -37.2(4)
C21 Tb1 C13 C12 147.1(4)
C23 Tb1 C13 C12 -160.4(4)
C22 Tb1 C13 C12 179.5(4)
C2 Tb1 C13 C12 0.4(5)
C1 Tb1 C13 C12 -23.9(4)
C3 Tb1 C13 C12 -59.4(9)
C5 Tb1 C13 C12 -59.1(4)
C11 Tb1 C13 C12 37.7(3)
C15 Tb1 C13 C12 77.3(4)
C14 Tb1 C13 C12 114.5(5)
C21 Tb1 C13 C18 -91.6(5)
C23 Tb1 C13 C18 -39.1(5)
C22 Tb1 C13 C18 -59.2(6)
C2 Tb1 C13 C18 121.7(5)
C1 Tb1 C13 C18 97.5(5)
C12 Tb1 C13 C18 121.3(7)
C3 Tb1 C13 C18 61.9(11)
C5 Tb1 C13 C18 62.2(5)
C11 Tb1 C13 C18 159.0(6)
C15 Tb1 C13 C18 -161.4(6)
C14 Tb1 C13 C18 -124.2(7)
C12 C13 C14 C15 -1.9(7)
C18 C13 C14 C15 -175.1(6)
Tb1 C13 C14 C15 67.0(4)
C12 C13 C14 C19 169.0(6)
C18 C13 C14 C19 -4.1(10)
Tb1 C13 C14 C19 -122.0(6)
C12 C13 C14 Tb1 -69.0(4)
C18 C13 C14 Tb1 117.9(6)
C21 Tb1 C14 C13 -149.0(4)
C23 Tb1 C14 C13 -91.8(4)
C22 Tb1 C14 C13 -120.6(4)
C2 Tb1 C14 C13 110.6(4)
C1 Tb1 C14 C13 61.0(5)
C12 Tb1 C14 C13 37.1(3)
C3 Tb1 C14 C13 175.6(5)
C5 Tb1 C14 C13 10.4(6)
C11 Tb1 C14 C13 77.6(4)
C15 Tb1 C14 C13 114.0(5)
C21 Tb1 C14 C15 97.1(4)
C23 Tb1 C14 C15 154.3(4)
C22 Tb1 C14 C15 125.4(4)
C2 Tb1 C14 C15 -3.3(5)
C1 Tb1 C14 C15 -52.9(5)
C13 Tb1 C14 C15 -114.0(5)
C12 Tb1 C14 C15 -76.9(4)
C3 Tb1 C14 C15 61.6(7)
C5 Tb1 C14 C15 -103.6(5)
C11 Tb1 C14 C15 -36.4(3)
C21 Tb1 C14 C19 -25.6(6)
C23 Tb1 C14 C19 31.6(5)
C22 Tb1 C14 C19 2.8(6)
C2 Tb1 C14 C19 -126.0(5)
C1 Tb1 C14 C19 -175.6(5)
C13 Tb1 C14 C19 123.4(7)
C12 Tb1 C14 C19 160.5(6)
C3 Tb1 C14 C19 -61.0(9)
C5 Tb1 C14 C19 133.7(5)
C11 Tb1 C14 C19 -159.0(6)
C15 Tb1 C14 C19 -122.7(7)
C12 C11 C15 C14 -0.6(7)
C16 C11 C15 C14 169.8(6)
Tb1 C11 C15 C14 -67.8(4)
C12 C11 C15 C20 -175.9(6)
C16 C11 C15 C20 -5.5(9)
Tb1 C11 C15 C20 117.0(6)
C12 C11 C15 Tb1 67.2(4)
C16 C11 C15 Tb1 -122.5(6)
C13 C14 C15 C11 1.6(7)
C19 C14 C15 C11 -169.6(6)
Tb1 C14 C15 C11 67.5(4)
C13 C14 C15 C20 176.8(6)
C19 C14 C15 C20 5.7(10)
Tb1 C14 C15 C20 -117.2(6)
C13 C14 C15 Tb1 -65.9(4)
C19 C14 C15 Tb1 122.9(6)
C21 Tb1 C15 C11 165.1(4)
C23 Tb1 C15 C11 -142.3(4)
C22 Tb1 C15 C11 -175.4(4)
C2 Tb1 C15 C11 63.0(4)
C1 Tb1 C15 C11 28.9(4)
C13 Tb1 C15 C11 -78.0(4)
C12 Tb1 C15 C11 -37.6(3)
C3 Tb1 C15 C11 88.8(4)
C5 Tb1 C15 C11 5.5(5)
C14 Tb1 C15 C11 -114.9(5)
C21 Tb1 C15 C14 -80.0(4)
C23 Tb1 C15 C14 -27.4(5)
C22 Tb1 C15 C14 -60.5(4)
C2 Tb1 C15 C14 177.9(3)
C1 Tb1 C15 C14 143.8(4)
C13 Tb1 C15 C14 36.9(3)
C12 Tb1 C15 C14 77.3(4)
C3 Tb1 C15 C14 -156.3(3)
C5 Tb1 C15 C14 120.4(4)
C11 Tb1 C15 C14 114.9(5)
C21 Tb1 C15 C20 42.7(5)
C23 Tb1 C15 C20 95.3(6)
C22 Tb1 C15 C20 62.2(6)
C2 Tb1 C15 C20 -59.4(5)
C1 Tb1 C15 C20 -93.5(5)
C13 Tb1 C15 C20 159.6(6)
C12 Tb1 C15 C20 -160.0(6)
C3 Tb1 C15 C20 -33.6(6)
C5 Tb1 C15 C20 -116.9(5)
C11 Tb1 C15 C20 -122.4(7)
C14 Tb1 C15 C20 122.7(7)
C23 Tb1 C21 C22 25.0(4)
C2 Tb1 C21 C22 -103.3(5)
C1 Tb1 C21 C22 -94.8(5)
C13 Tb1 C21 C22 96.0(5)
C12 Tb1 C21 C22 118.3(4)
C3 Tb1 C21 C22 -78.3(5)
C5 Tb1 C21 C22 -53.7(5)
C11 Tb1 C21 C22 150.7(4)
C15 Tb1 C21 C22 142.4(5)
C14 Tb1 C21 C22 111.9(5)
Tb1 C21 C22 C23 -54.9(7)
C23 Tb1 C22 C21 -136.4(7)
C2 Tb1 C22 C21 84.9(5)
C1 Tb1 C22 C21 111.5(5)
C13 Tb1 C22 C21 -94.5(5)
C12 Tb1 C22 C21 -94.1(5)
C3 Tb1 C22 C21 96.6(5)
C5 Tb1 C22 C21 138.7(4)
C11 Tb1 C22 C21 -44.5(6)
C15 Tb1 C22 C21 -40.8(5)
C14 Tb1 C22 C21 -67.2(5)
C21 Tb1 C22 C23 136.4(7)
C2 Tb1 C22 C23 -138.7(4)
C1 Tb1 C22 C23 -112.2(5)
C13 Tb1 C22 C23 41.8(5)
C12 Tb1 C22 C23 42.2(6)
C3 Tb1 C22 C23 -127.0(5)
C5 Tb1 C22 C23 -84.9(5)
C11 Tb1 C22 C23 91.9(6)
C15 Tb1 C22 C23 95.6(5)
C14 Tb1 C22 C23 69.2(5)
C21 C22 C23 Tb1 54.8(7)
C21 Tb1 C23 C22 -24.9(4)
C2 Tb1 C23 C22 53.7(6)
C1 Tb1 C23 C22 94.3(5)
C13 Tb1 C23 C22 -140.6(5)
C12 Tb1 C23 C22 -151.5(4)
C3 Tb1 C23 C22 52.0(5)
C5 Tb1 C23 C22 103.4(5)
C11 Tb1 C23 C22 -121.4(5)
C15 Tb1 C23 C22 -96.4(5)
C14 Tb1 C23 C22 -110.1(5)
